data_2202032
loop_
_publ_author_name
'Vladimir N. Nesterov'
'Elena A. Viltchinskaia'
'Svitlana V. Nesterova'

_publ_section_title
;
 [(2-Methoxyanilino)methylene]malononitrile
;
_journal_issue 5
_journal_name_full 'Acta Crystallographica Section E'
_journal_page_first o625
_journal_page_last o627
_journal_paper_doi 10.1107/S1600536803007293
_journal_volume 59
_journal_year 2003
_chemical_formula_iupac 'C11 H9 N3 O'
_chemical_formula_moiety 'C11 H9 N3 O'
_chemical_formula_sum 'C11 H9 N3 O'
_chemical_formula_weight 199.21
_chemical_name_systematic
;
[(2-methoxyanilino)methylene]malononitrile
;
_space_group_IT_number 2
_symmetry_cell_setting triclinic
_symmetry_space_group_name_Hall '-P 1'
_symmetry_space_group_name_H-M 'P -1'
_atom_sites_solution_hydrogens geom
_atom_sites_solution_primary direct
_atom_sites_solution_secondary difmap
_audit_creation_method SHELXL-97
_cell_angle_alpha 97.77(4)
_cell_angle_beta 91.18(4)
_cell_angle_gamma 103.48(3)
_cell_formula_units_Z 2
_cell_length_a 4.5893(18)
_cell_length_b 8.105(4)
_cell_length_c 14.641(7)
_cell_measurement_reflns_used 24
_cell_measurement_temperature 297(2)
_cell_measurement_theta_max 12
_cell_measurement_theta_min 11
_cell_volume 524.0(4)
_computing_cell_refinement P3/PC
_computing_data_collection 'P3/PC (Siemens, 1989)'
_computing_data_reduction 'SHELXTL (Sheldrick, 1994)'
_computing_molecular_graphics SHELXTL
_computing_publication_material SHELXL97
_computing_structure_refinement 'SHELXL97 (Sheldrick, 1997)'
_computing_structure_solution 'SHELXS97 (Sheldrick, 1990)'
_diffrn_ambient_temperature 297(2)
_diffrn_measured_fraction_theta_full 0.978
_diffrn_measured_fraction_theta_max 0.978
_diffrn_measurement_device_type 'Siemens P3/PC'
_diffrn_measurement_method \q/2\q
_diffrn_radiation_monochromator graphite
_diffrn_radiation_source 'fine-focus sealed tube'
_diffrn_radiation_type MoK\a
_diffrn_radiation_wavelength 0.71073
_diffrn_reflns_av_R_equivalents 0.0664
_diffrn_reflns_av_sigmaI/netI 0.0394
_diffrn_reflns_limit_h_max 5
_diffrn_reflns_limit_h_min 0
_diffrn_reflns_limit_k_max 9
_diffrn_reflns_limit_k_min -9
_diffrn_reflns_limit_l_max 17
_diffrn_reflns_limit_l_min -17
_diffrn_reflns_number 2065
_diffrn_reflns_theta_full 25.05
_diffrn_reflns_theta_max 25.05
_diffrn_reflns_theta_min 2.61
_diffrn_standards_decay_% 3
_diffrn_standards_interval_count 97
_diffrn_standards_number 3
_exptl_absorpt_coefficient_mu 0.085
_exptl_absorpt_correction_type none
_exptl_crystal_colour 'light yellow'
_exptl_crystal_density_diffrn 1.263
_exptl_crystal_density_method 'not measured'
_exptl_crystal_description prism
_exptl_crystal_F_000 208
_exptl_crystal_size_max 0.45
_exptl_crystal_size_mid 0.35
_exptl_crystal_size_min 0.20
_refine_diff_density_max 0.306
_refine_diff_density_min -0.209
_refine_ls_extinction_method none
_refine_ls_goodness_of_fit_ref 1.099
_refine_ls_hydrogen_treatment constr
_refine_ls_matrix_type full
_refine_ls_number_parameters 137
_refine_ls_number_reflns 1820
_refine_ls_number_restraints 0
_refine_ls_restrained_S_all 1.099
_refine_ls_R_factor_all 0.0916
_refine_ls_R_factor_gt 0.0688
_refine_ls_shift/su_max <0.001
_refine_ls_shift/su_mean 0.000
_refine_ls_structure_factor_coef Fsqd
_refine_ls_weighting_details 'calc w = 1/[\s^2^(Fo^2^)+(0.1222P)^2^+0.0112P] where P = (Fo^2^+2Fc^2^)/3'
_refine_ls_weighting_scheme calc
_refine_ls_wR_factor_gt 0.1692
_refine_ls_wR_factor_ref 0.1826
_reflns_number_gt 1389
_reflns_number_total 1820
_reflns_threshold_expression I>2\s(I)
_cod_data_source_file lh6053.cif
_cod_data_source_block I
_cod_depositor_comments
;
The following automatic conversions were performed:
'_symmetry_cell_setting' value 'Triclinic' changed to 'triclinic'
according to '/home/saulius/struct/CIF-dictionaries/cif_core.dic'
dictionary named 'cif_core.dic' version 2.4.1 from 2010-06-29.

Automatic conversion script
Id: cif_fix_enum 1527 2010-12-29 10:47:43Z saulius 

The following automatic conversions were performed:

'_symmetry_cell_setting' value 'Triclinic' changed to 'triclinic'
according to /home/saulius/struct/CIF-dictionaries/cif_core.dic
dictionary named 'cif_core.dic' version 2.4.1 from 2010-06-29.

Automatic conversion script
Id: cif_fix_values 1715 2011-07-08 13:25:40Z adriana 
;
_cod_original_cell_volume 523.9(4)
_cod_database_code 2202032
_cod_database_fobs_code 2202032

loop_
_symmetry_equiv_pos_as_xyz
'x, y, z'
'-x, -y, -z'

loop_
_atom_site_label
_atom_site_fract_x
_atom_site_fract_y
_atom_site_fract_z
_atom_site_U_iso_or_equiv
_atom_site_adp_type
_atom_site_calc_flag
_atom_site_refinement_flags
_atom_site_occupancy
_atom_site_disorder_assembly
_atom_site_disorder_group
_atom_site_type_symbol
O1 0.3516(3) 0.3081(2) 0.38559(9) 0.0753(5) Uani d . 1 . . O
N1 0.5799(3) 0.4080(2) 0.23679(10) 0.0519(5) Uani d . 1 . . N
H1A 0.6410 0.4521 0.2926 0.062 Uiso calc R 1 . . H
N2 1.2028(5) 0.7307(3) 0.35006(13) 0.0886(7) Uani d . 1 . . N
N3 1.3019(5) 0.6977(3) 0.04880(12) 0.0848(7) Uani d . 1 . . N
C1 0.3164(4) 0.2744(2) 0.22534(12) 0.0484(5) Uani d . 1 . . C
C2 0.1946(4) 0.2219(2) 0.30600(13) 0.0548(5) Uani d . 1 . . C
C3 -0.0664(5) 0.0931(3) 0.30082(16) 0.0657(6) Uani d . 1 . . C
H3A -0.1508 0.0587 0.3544 0.079 Uiso calc R 1 . . H
C4 -0.2000(5) 0.0164(3) 0.21553(17) 0.0684(6) Uani d . 1 . . C
H4A -0.3740 -0.0708 0.2119 0.082 Uiso calc R 1 . . H
C5 -0.0797(5) 0.0670(3) 0.13595(16) 0.0667(6) Uani d . 1 . . C
H5A -0.1730 0.0146 0.0789 0.080 Uiso calc R 1 . . H
C6 0.1794(4) 0.1955(3) 0.14032(14) 0.0577(5) Uani d . 1 . . C
H6A 0.2619 0.2289 0.0863 0.069 Uiso calc R 1 . . H
C7 0.2390(8) 0.2628(5) 0.47076(18) 0.1283(14) Uani d . 1 . . C
H7A 0.3583 0.3387 0.5209 0.192 Uiso calc R 1 . . H
H7B 0.2480 0.1470 0.4751 0.192 Uiso calc R 1 . . H
H7C 0.0346 0.2722 0.4738 0.192 Uiso calc R 1 . . H
C8 0.7427(4) 0.4724(2) 0.17084(12) 0.0494(5) Uani d . 1 . . C
H8A 0.6790 0.4265 0.1100 0.059 Uiso calc R 1 . . H
C9 0.9970(4) 0.6012(2) 0.18540(12) 0.0500(5) Uani d . 1 . . C
C10 1.1147(4) 0.6760(3) 0.27602(14) 0.0578(5) Uani d . 1 . . C
C11 1.1642(5) 0.6560(2) 0.10934(13) 0.0589(5) Uani d . 1 . . C

loop_
_atom_site_aniso_label
_atom_site_aniso_U_11
_atom_site_aniso_U_22
_atom_site_aniso_U_33
_atom_site_aniso_U_12
_atom_site_aniso_U_13
_atom_site_aniso_U_23
O1 0.0864(11) 0.0896(11) 0.0406(8) 0.0009(8) 0.0015(7) 0.0125(7)
N1 0.0624(9) 0.0521(9) 0.0377(8) 0.0082(7) -0.0001(7) 0.0046(6)
N2 0.1094(17) 0.0971(16) 0.0454(11) 0.0032(12) -0.0094(10) 0.0010(10)
N3 0.0986(15) 0.0906(14) 0.0451(10) -0.0140(11) 0.0086(10) 0.0029(9)
C1 0.0533(10) 0.0452(10) 0.0485(10) 0.0157(8) 0.0015(8) 0.0060(8)
C2 0.0630(11) 0.0570(11) 0.0460(11) 0.0159(9) 0.0031(8) 0.0099(8)
C3 0.0700(13) 0.0601(12) 0.0681(14) 0.0120(10) 0.0113(10) 0.0186(10)
C4 0.0627(12) 0.0514(11) 0.0855(16) 0.0050(9) 0.0039(11) 0.0057(11)
C5 0.0706(14) 0.0589(12) 0.0632(13) 0.0097(10) -0.0029(10) -0.0064(10)
C6 0.0661(12) 0.0570(11) 0.0461(10) 0.0107(9) 0.0029(9) 0.0005(8)
C7 0.140(3) 0.176(4) 0.0455(14) -0.019(2) 0.0057(15) 0.0344(18)
C8 0.0618(11) 0.0500(10) 0.0371(9) 0.0152(8) 0.0003(7) 0.0063(7)
C9 0.0598(11) 0.0487(10) 0.0396(10) 0.0100(8) -0.0002(8) 0.0047(7)
C10 0.0702(13) 0.0556(11) 0.0447(11) 0.0069(9) 0.0035(9) 0.0109(8)
C11 0.0718(13) 0.0548(11) 0.0428(10) 0.0027(9) -0.0024(9) 0.0035(8)

loop_
_atom_type_symbol
_atom_type_description
_atom_type_scat_dispersion_real
_atom_type_scat_dispersion_imag
_atom_type_scat_source
C C 0.0033 0.0016 'International Tables Vol C Tables 4.2.6.8 and 6.1.1.4'
H H 0.0000 0.0000 'International Tables Vol C Tables 4.2.6.8 and 6.1.1.4'
N N 0.0061 0.0033 'International Tables Vol C Tables 4.2.6.8 and 6.1.1.4'
O O 0.0106 0.0060 'International Tables Vol C Tables 4.2.6.8 and 6.1.1.4'

loop_
_geom_angle_atom_site_label_1
_geom_angle_atom_site_label_2
_geom_angle_atom_site_label_3
_geom_angle
_geom_angle_publ_flag
C2 O1 C7 117.7(2) no
C8 N1 C1 126.95(16) yes
C8 N1 H1A 116.5 no
C1 N1 H1A 116.5 no
C6 C1 C2 119.84(19) no
C6 C1 N1 123.96(18) no
C2 C1 N1 116.20(17) no
O1 C2 C3 125.71(18) yes
O1 C2 C1 114.47(18) no
C3 C2 C1 119.82(19) no
C4 C3 C2 119.5(2) no
C4 C3 H3A 120.3 no
C2 C3 H3A 120.3 no
C5 C4 C3 120.91(19) no
C5 C4 H4A 119.5 no
C3 C4 H4A 119.5 no
C4 C5 C6 120.1(2) no
C4 C5 H5A 119.9 no
C6 C5 H5A 119.9 no
C5 C6 C1 119.9(2) no
C5 C6 H6A 120.1 no
C1 C6 H6A 120.1 no
O1 C7 H7A 109.5 no
O1 C7 H7B 109.5 no
H7A C7 H7B 109.5 no
O1 C7 H7C 109.5 no
H7A C7 H7C 109.5 no
H7B C7 H7C 109.5 no
N1 C8 C9 124.80(17) yes
N1 C8 H8A 117.6 no
C9 C8 H8A 117.6 no
C8 C9 C10 121.42(18) no
C8 C9 C11 120.32(17) no
C10 C9 C11 118.11(17) no
N2 C10 C9 177.4(2) yes
N3 C11 C9 178.5(2) yes

loop_
_geom_bond_atom_site_label_1
_geom_bond_atom_site_label_2
_geom_bond_site_symmetry_1
_geom_bond_site_symmetry_2
_geom_bond_distance
_geom_bond_publ_flag
O1 C2 . . 1.369(3) no
O1 C7 . . 1.421(3) no
N1 C8 . . 1.322(2) yes
N1 C1 . . 1.412(3) yes
N1 H1A . . 0.8600 no
N2 C10 . . 1.142(3) yes
N3 C11 . . 1.142(3) yes
C1 C6 . . 1.385(3) no
C1 C2 . . 1.393(3) no
C2 C3 . . 1.387(3) no
C3 C4 . . 1.379(3) no
C3 H3A . . 0.9300 no
C4 C5 . . 1.371(3) no
C4 H4A . . 0.9300 no
C5 C6 . . 1.380(3) no
C5 H5A . . 0.9300 no
C6 H6A . . 0.9300 no
C7 H7A . . 0.9600 no
C7 H7B . . 0.9600 no
C7 H7C . . 0.9600 no
C8 C9 . . 1.363(3) yes
C8 H8A . . 0.9300 no
C9 C10 . . 1.421(3) yes
C9 C11 . . 1.427(3) yes

loop_
_geom_hbond_atom_site_label_D
_geom_hbond_atom_site_label_H
_geom_hbond_atom_site_label_A
_geom_hbond_site_symmetry_A
_geom_hbond_distance_DH
_geom_hbond_distance_HA
_geom_hbond_distance_DA
_geom_hbond_angle_DHA
N1 H1A O1 1_555 0.86 2.18 2.584(3) 108
C8 H8A N3 2_765 0.93 2.42 3.305(3) 160

loop_
_geom_torsion_atom_site_label_1
_geom_torsion_atom_site_label_2
_geom_torsion_atom_site_label_3
_geom_torsion_atom_site_label_4
_geom_torsion
_geom_torsion_publ_flag
C8 N1 C1 C6 -3.3(3) no
C8 N1 C1 C2 176.26(17) yes
C7 O1 C2 C3 -0.1(4) yes
C7 O1 C2 C1 179.3(2) no
C6 C1 C2 O1 179.29(16) no
N1 C1 C2 O1 -0.3(2) no
C6 C1 C2 C3 -1.3(3) no
N1 C1 C2 C3 179.10(17) no
O1 C2 C3 C4 -179.57(18) no
C1 C2 C3 C4 1.1(3) no
C2 C3 C4 C5 -0.6(3) no
C3 C4 C5 C6 0.4(3) no
C4 C5 C6 C1 -0.6(3) no
C2 C1 C6 C5 1.1(3) no
N1 C1 C6 C5 -179.36(18) no
C1 N1 C8 C9 -179.68(17) yes
N1 C8 C9 C10 1.6(3) no
N1 C8 C9 C11 177.03(18) no

loop_
_cod_related_entry_id
_cod_related_entry_database
_cod_related_entry_code
1 ChemSpider 1157103
